data_7223503
loop_
_publ_author_name
'Bingi, Chiranjeevi'
'Kale, Ashok'
'Nanubolu, Jagadeesh Babu'
'Atmakur, Krishnaiah'

_publ_section_title
;
 Acid promoted synthesis of cyclic 1,3-dione fused symmetrical
 2,8-dioxabicyclo[3.3.1]nonanes
;
_journal_issue 129
_journal_name_full 'RSC Adv.'
_journal_page_first 106860
_journal_paper_doi 10.1039/C5RA23706H
_journal_volume 5
_journal_year 2015
_chemical_formula_moiety 'C25 H29 Cl O5'
_chemical_formula_sum 'C25 H29 Cl O5'
_chemical_formula_weight 444.93
_chemical_name_systematic
;
2,2'-(3-(4-chlorophenyl)-3-oxopropane-1, 1-diyl) 
bis (3-hydroxy-5, 5-dimethylcyclohex-2-enone)
;
_space_group_IT_number 15
_symmetry_cell_setting monoclinic
_symmetry_space_group_name_Hall '-I 2ya'
_symmetry_space_group_name_H-M 'I 1 2/a 1'
_atom_sites_solution_hydrogens geom
_atom_sites_solution_primary direct
_atom_sites_solution_secondary difmap
_audit_creation_method SHELXL-97
_audit_update_record
;
2015-03-26 deposited with the CCDC.
2015-12-07 downloaded from the CCDC.
;
_cell_angle_alpha 90.00
_cell_angle_beta 98.7630(10)
_cell_angle_gamma 90.00
_cell_formula_units_Z 8
_cell_length_a 19.0793(11)
_cell_length_b 11.3954(7)
_cell_length_c 22.0551(13)
_cell_measurement_reflns_used 8574
_cell_measurement_temperature 293(2)
_cell_measurement_theta_max 26.00
_cell_measurement_theta_min 2.63
_cell_volume 4739.2(5)
_computing_cell_refinement 'Bruker SMART'
_computing_data_collection 'Bruker SMART'
_computing_data_reduction 'Bruker SAINT'
_computing_molecular_graphics 'Bruker SHELXTL'
_computing_publication_material 'Bruker SHELXTL'
_computing_structure_refinement 'Bruker SHELXTL'
_computing_structure_solution 'Bruker SHELXTL'
_diffrn_ambient_temperature 293(2)
_diffrn_measured_fraction_theta_full 1.000
_diffrn_measured_fraction_theta_max 1.000
_diffrn_measurement_device_type 'CCD area detector'
_diffrn_measurement_method 'phi and omega scans'
_diffrn_radiation_monochromator graphite
_diffrn_radiation_source 'fine-focus sealed tube'
_diffrn_radiation_type MoK\a
_diffrn_radiation_wavelength 0.71073
_diffrn_reflns_av_R_equivalents 0.0190
_diffrn_reflns_av_sigmaI/netI 0.0148
_diffrn_reflns_limit_h_max 22
_diffrn_reflns_limit_h_min -22
_diffrn_reflns_limit_k_max 13
_diffrn_reflns_limit_k_min -13
_diffrn_reflns_limit_l_max 26
_diffrn_reflns_limit_l_min -26
_diffrn_reflns_number 20502
_diffrn_reflns_theta_full 25.00
_diffrn_reflns_theta_max 25.00
_diffrn_reflns_theta_min 1.87
_exptl_absorpt_coefficient_mu 0.193
_exptl_absorpt_correction_T_max 0.9866
_exptl_absorpt_correction_T_min 0.9266
_exptl_absorpt_correction_type multi-scan
_exptl_absorpt_process_details 'Bruker AXS SADABS program'
_exptl_crystal_colour colorless
_exptl_crystal_density_diffrn 1.247
_exptl_crystal_density_method 'not measured'
_exptl_crystal_description needle
_exptl_crystal_F_000 1888
_exptl_crystal_size_max 0.40
_exptl_crystal_size_mid 0.16
_exptl_crystal_size_min 0.07
_refine_diff_density_max 0.177
_refine_diff_density_min -0.251
_refine_diff_density_rms 0.029
_refine_ls_extinction_method none
_refine_ls_goodness_of_fit_ref 1.024
_refine_ls_hydrogen_treatment mixed
_refine_ls_matrix_type full
_refine_ls_number_parameters 292
_refine_ls_number_reflns 4183
_refine_ls_number_restraints 1
_refine_ls_restrained_S_all 1.024
_refine_ls_R_factor_all 0.0521
_refine_ls_R_factor_gt 0.0431
_refine_ls_shift/su_max 0.000
_refine_ls_shift/su_mean 0.000
_refine_ls_structure_factor_coef Fsqd
_refine_ls_weighting_details 'calc w=1/[\s^2^(Fo^2^)+(0.0630P)^2^+2.1323P] where P=(Fo^2^+2Fc^2^)/3'
_refine_ls_weighting_scheme calc
_refine_ls_wR_factor_gt 0.1191
_refine_ls_wR_factor_ref 0.1285
_reflns_number_gt 3429
_reflns_number_total 4183
_reflns_threshold_expression >2sigma(I)
_cod_data_source_file c5ra23706h2.cif
_cod_data_source_block ay56m
_cod_depositor_comments
;
The following automatic conversions were performed:

'_symmetry_cell_setting' value 'Monoclinic' changed to 'monoclinic'
according to
/usr/data/users/saulius/crontab/automatic-downloads/rss-feeds/RSC/lib/dictionaries/cif_core.dic
dictionary named 'cif_core.dic' version 2.4.2 from 2011-04-26.

Automatic conversion script
Id: cif_fix_values 4268 2015-11-12 08:31:59Z antanas 
;
_cod_original_sg_symbol_Hall '-I 2ya '
_cod_original_sg_symbol_H-M 'I2/a  '
_cod_database_code 7223503

loop_
_symmetry_equiv_pos_as_xyz
'x, y, z'
'-x+1/2, y, -z'
'x+1/2, y+1/2, z+1/2'
'-x+1, y+1/2, -z+1/2'
'-x, -y, -z'
'x-1/2, -y, z'
'-x+1/2, -y+1/2, -z+1/2'
'x, -y+1/2, z+1/2'

loop_
_atom_site_label
_atom_site_type_symbol
_atom_site_fract_x
_atom_site_fract_y
_atom_site_fract_z
_atom_site_U_iso_or_equiv
_atom_site_adp_type
_atom_site_occupancy
_atom_site_symmetry_multiplicity
_atom_site_calc_flag
_atom_site_refinement_flags
Cl1 Cl 0.03382(4) 1.38202(8) 0.42507(4) 0.1321(3) Uani 1 1 d .
O5 O 0.33695(8) 0.80772(13) 0.46913(5) 0.0755(4) Uani 1 1 d .
C7 C 0.24763(9) 1.07197(16) 0.33198(7) 0.0596(4) Uani 1 1 d .
C9 C 0.33295(9) 0.89766(15) 0.34269(7) 0.0602(4) Uani 1 1 d .
H9 H 0.3230 0.8935 0.2978 0.072 Uiso 1 1 calc R
O2 O 0.38897(9) 1.01417(13) 0.45761(6) 0.0911(5) Uani 1 1 d .
C4 C 0.19339(8) 1.14552(14) 0.35628(7) 0.0563(4) Uani 1 1 d .
C10 C 0.40115(9) 0.96764(14) 0.35620(7) 0.0563(4) Uani 1 1 d .
C17 C 0.44709(9) 0.97146(16) 0.31344(7) 0.0619(4) Uani 1 1 d .
C18 C 0.33882(9) 0.77076(15) 0.36351(7) 0.0598(4) Uani 1 1 d .
O1 O 0.27349(8) 1.10412(13) 0.28794(6) 0.0881(4) Uani 1 1 d .
O3 O 0.43724(8) 0.90966(14) 0.26292(6) 0.0866(4) Uani 1 1 d D
C19 C 0.33614(9) 0.73548(16) 0.42293(8) 0.0620(4) Uani 1 1 d .
C16 C 0.51252(9) 1.04440(18) 0.32126(8) 0.0701(5) Uani 1 1 d .
H16A H 0.5201 1.0729 0.2813 0.084 Uiso 1 1 calc R
H16B H 0.5526 0.9952 0.3371 0.084 Uiso 1 1 calc R
C11 C 0.42205(10) 1.02654(15) 0.41213(7) 0.0649(4) Uani 1 1 d .
O4 O 0.36345(10) 0.71010(14) 0.26738(6) 0.0983(5) Uani 1 1 d .
C3 C 0.17557(10) 1.13148(17) 0.41440(8) 0.0709(5) Uani 1 1 d .
H3A H 0.1970 1.0723 0.4397 0.085 Uiso 1 1 calc R
C13 C 0.51067(9) 1.14890(17) 0.36394(8) 0.0637(4) Uani 1 1 d .
C5 C 0.15963(10) 1.23267(17) 0.31925(8) 0.0711(5) Uani 1 1 d .
H5A H 0.1706 1.2432 0.2799 0.085 Uiso 1 1 calc R
C8 C 0.26698(10) 0.95628(17) 0.36155(9) 0.0741(5) Uani 1 1 d .
H8A H 0.2270 0.9034 0.3517 0.089 Uiso 1 1 calc R
H8B H 0.2749 0.9670 0.4057 0.089 Uiso 1 1 calc R
C20 C 0.33236(11) 0.60979(17) 0.44033(9) 0.0751(5) Uani 1 1 d .
H20A H 0.3023 0.6027 0.4719 0.090 Uiso 1 1 calc R
H20B H 0.3795 0.5834 0.4578 0.090 Uiso 1 1 calc R
C1 C 0.09443(10) 1.28895(18) 0.39782(10) 0.0790(5) Uani 1 1 d .
C25 C 0.34918(10) 0.68351(18) 0.31990(9) 0.0726(5) Uani 1 1 d .
C12 C 0.48634(11) 1.10292(18) 0.42188(8) 0.0749(5) Uani 1 1 d .
H12A H 0.5250 1.0588 0.4450 0.090 Uiso 1 1 calc R
H12B H 0.4768 1.1694 0.4468 0.090 Uiso 1 1 calc R
C2 C 0.12665(12) 1.20374(19) 0.43524(10) 0.0837(6) Uani 1 1 d .
H2 H 0.1157 1.1944 0.4746 0.100 Uiso 1 1 calc R
C21 C 0.30368(11) 0.52941(17) 0.38699(10) 0.0767(5) Uani 1 1 d .
C15 C 0.58401(11) 1.2036(2) 0.37938(9) 0.0873(6) Uani 1 1 d .
H15A H 0.5813 1.2719 0.4044 0.131 Uiso 1 1 calc R
H15B H 0.6009 1.2256 0.3422 0.131 Uiso 1 1 calc R
H15C H 0.6160 1.1478 0.4013 0.131 Uiso 1 1 calc R
C24 C 0.34600(12) 0.55575(18) 0.33521(10) 0.0808(6) Uani 1 1 d .
H24A H 0.3940 0.5267 0.3467 0.097 Uiso 1 1 calc R
H24B H 0.3249 0.5135 0.2988 0.097 Uiso 1 1 calc R
C6 C 0.10992(11) 1.30428(19) 0.33977(10) 0.0819(6) Uani 1 1 d .
H6 H 0.0872 1.3624 0.3144 0.098 Uiso 1 1 calc R
C14 C 0.45930(11) 1.24174(19) 0.33338(11) 0.0889(6) Uani 1 1 d .
H14A H 0.4126 1.2086 0.3242 0.133 Uiso 1 1 calc R
H14B H 0.4746 1.2678 0.2961 0.133 Uiso 1 1 calc R
H14C H 0.4584 1.3072 0.3606 0.133 Uiso 1 1 calc R
C22 C 0.22475(11) 0.5529(2) 0.36583(13) 0.0993(7) Uani 1 1 d .
H22A H 0.2180 0.6342 0.3552 0.149 Uiso 1 1 calc R
H22B H 0.1985 0.5340 0.3984 0.149 Uiso 1 1 calc R
H22C H 0.2083 0.5052 0.3306 0.149 Uiso 1 1 calc R
C23 C 0.31341(14) 0.40121(19) 0.40669(14) 0.1065(8) Uani 1 1 d .
H23A H 0.2991 0.3512 0.3720 0.160 Uiso 1 1 calc R
H23B H 0.2848 0.3847 0.4379 0.160 Uiso 1 1 calc R
H23C H 0.3624 0.3871 0.4226 0.160 Uiso 1 1 calc R
H5O H 0.3534(16) 0.888(3) 0.4632(14) 0.150(11) Uiso 1 1 d .
H3O H 0.4070(13) 0.8405(16) 0.2642(14) 0.156(12) Uiso 1 1 d D

loop_
_atom_site_aniso_label
_atom_site_aniso_U_11
_atom_site_aniso_U_22
_atom_site_aniso_U_33
_atom_site_aniso_U_23
_atom_site_aniso_U_13
_atom_site_aniso_U_12
Cl1 0.1099(5) 0.1362(6) 0.1562(7) 0.0029(5) 0.0400(5) 0.0487(5)
O5 0.0989(10) 0.0786(9) 0.0527(7) -0.0009(6) 0.0236(6) -0.0093(7)
C7 0.0603(9) 0.0685(10) 0.0498(9) 0.0091(7) 0.0071(7) -0.0078(8)
C9 0.0664(10) 0.0682(10) 0.0485(8) 0.0041(7) 0.0174(7) -0.0007(8)
O2 0.1289(12) 0.0917(10) 0.0655(8) -0.0236(7) 0.0562(8) -0.0362(9)
C4 0.0542(9) 0.0595(9) 0.0542(9) 0.0073(7) 0.0045(7) -0.0091(7)
C10 0.0639(10) 0.0617(10) 0.0460(8) 0.0024(7) 0.0172(7) 0.0052(7)
C17 0.0670(10) 0.0746(11) 0.0472(8) 0.0001(8) 0.0189(7) 0.0059(8)
C18 0.0650(10) 0.0638(10) 0.0525(9) 0.0003(7) 0.0152(7) -0.0010(8)
O1 0.0999(10) 0.1017(11) 0.0694(8) 0.0292(7) 0.0344(7) 0.0166(8)
O3 0.1009(10) 0.1088(11) 0.0574(7) -0.0221(7) 0.0357(7) -0.0174(9)
C19 0.0639(10) 0.0683(11) 0.0555(9) 0.0022(8) 0.0141(7) -0.0017(8)
C16 0.0589(10) 0.0950(14) 0.0607(10) 0.0007(9) 0.0231(8) 0.0039(9)
C11 0.0814(12) 0.0658(10) 0.0530(9) -0.0032(8) 0.0277(8) -0.0046(9)
O4 0.1446(14) 0.0958(11) 0.0632(8) -0.0150(7) 0.0434(9) -0.0142(10)
C3 0.0853(12) 0.0664(11) 0.0632(10) 0.0146(9) 0.0186(9) 0.0072(9)
C13 0.0593(9) 0.0781(11) 0.0559(9) 0.0038(8) 0.0155(7) -0.0041(8)
C5 0.0688(11) 0.0802(12) 0.0624(10) 0.0178(9) 0.0038(8) 0.0005(9)
C8 0.0694(11) 0.0743(12) 0.0839(12) 0.0198(10) 0.0293(9) 0.0047(9)
C20 0.0805(12) 0.0738(12) 0.0735(12) 0.0149(9) 0.0194(9) -0.0018(10)
C1 0.0667(11) 0.0771(13) 0.0944(14) 0.0053(11) 0.0159(10) 0.0037(9)
C25 0.0800(12) 0.0764(12) 0.0640(11) -0.0075(9) 0.0190(9) -0.0042(10)
C12 0.0898(13) 0.0846(13) 0.0537(10) -0.0072(9) 0.0221(9) -0.0163(10)
C2 0.0978(15) 0.0798(13) 0.0803(13) 0.0118(11) 0.0354(11) 0.0090(11)
C21 0.0741(12) 0.0638(11) 0.0935(14) 0.0026(10) 0.0170(10) -0.0040(9)
C15 0.0714(12) 0.1184(18) 0.0736(12) 0.0020(12) 0.0155(10) -0.0212(12)
C24 0.0874(14) 0.0699(12) 0.0871(13) -0.0130(10) 0.0199(11) -0.0026(10)
C6 0.0706(12) 0.0826(13) 0.0882(14) 0.0205(11) -0.0019(10) 0.0098(10)
C14 0.0777(13) 0.0812(14) 0.1096(16) 0.0194(12) 0.0196(11) -0.0018(11)
C22 0.0742(14) 0.0926(16) 0.130(2) 0.0007(14) 0.0125(13) -0.0088(12)
C23 0.1046(18) 0.0708(14) 0.147(2) 0.0115(14) 0.0283(16) -0.0049(12)

loop_
_atom_type_symbol
_atom_type_description
_atom_type_scat_dispersion_real
_atom_type_scat_dispersion_imag
_atom_type_scat_source
C C 0.0033 0.0016 'International Tables Vol C Tables 4.2.6.8 and 6.1.1.4'
H H 0.0000 0.0000 'International Tables Vol C Tables 4.2.6.8 and 6.1.1.4'
O O 0.0106 0.0060 'International Tables Vol C Tables 4.2.6.8 and 6.1.1.4'
Cl Cl 0.1484 0.1585 'International Tables Vol C Tables 4.2.6.8 and 6.1.1.4'

loop_
_geom_angle_atom_site_label_1
_geom_angle_atom_site_label_2
_geom_angle_atom_site_label_3
_geom_angle
O1 C7 C8 120.91(17)
O1 C7 C4 120.49(16)
C8 C7 C4 118.56(14)
C18 C9 C10 114.87(14)
C18 C9 C8 110.99(13)
C10 C9 C8 115.57(15)
C5 C4 C3 118.19(17)
C5 C4 C7 118.53(15)
C3 C4 C7 123.28(15)
C17 C10 C11 117.28(16)
C17 C10 C9 119.77(15)
C11 C10 C9 122.90(14)
O3 C17 C10 122.73(17)
O3 C17 C16 114.14(14)
C10 C17 C16 123.13(15)
C19 C18 C25 118.00(17)
C19 C18 C9 123.64(15)
C25 C18 C9 118.35(14)
O5 C19 C18 123.99(16)
O5 C19 C20 113.59(15)
C18 C19 C20 122.41(16)
C17 C16 C13 114.26(13)
O2 C11 C10 122.00(16)
O2 C11 C12 116.53(15)
C10 C11 C12 121.42(14)
C2 C3 C4 121.01(18)
C12 C13 C16 106.83(15)
C12 C13 C15 109.98(15)
C16 C13 C15 110.60(15)
C12 C13 C14 110.65(16)
C16 C13 C14 110.05(16)
C15 C13 C14 108.74(17)
C6 C5 C4 120.90(17)
C7 C8 C9 115.09(14)
C19 C20 C21 113.90(16)
C2 C1 C6 121.15(19)
C2 C1 Cl1 119.21(17)
C6 C1 Cl1 119.63(17)
O4 C25 C18 121.62(18)
O4 C25 C24 117.42(17)
C18 C25 C24 120.93(17)
C11 C12 C13 115.47(15)
C1 C2 C3 119.47(19)
C20 C21 C24 106.90(16)
C20 C21 C23 109.95(19)
C24 C21 C23 110.23(18)
C20 C21 C22 110.54(18)
C24 C21 C22 110.22(19)
C23 C21 C22 108.98(18)
C25 C24 C21 113.84(16)
C1 C6 C5 119.27(18)

loop_
_geom_bond_atom_site_label_1
_geom_bond_atom_site_label_2
_geom_bond_distance
Cl1 C1 1.742(2)
O5 C19 1.308(2)
C7 O1 1.2112(19)
C7 C8 1.492(2)
C7 C4 1.493(2)
C9 C18 1.516(2)
C9 C10 1.516(2)
C9 C8 1.537(2)
O2 C11 1.2718(19)
C4 C5 1.381(2)
C4 C3 1.385(2)
C10 C17 1.383(2)
C10 C11 1.407(2)
C17 O3 1.307(2)
C17 C16 1.488(3)
C18 C19 1.379(2)
C18 C25 1.418(2)
C19 C20 1.487(3)
C16 C13 1.522(3)
C11 C12 1.493(3)
O4 C25 1.266(2)
C3 C2 1.375(3)
C13 C12 1.518(2)
C13 C15 1.522(3)
C13 C14 1.527(3)
C5 C6 1.379(3)
C20 C21 1.525(3)
C1 C2 1.359(3)
C1 C6 1.368(3)
C25 C24 1.498(3)
C21 C24 1.526(3)
C21 C23 1.527(3)
C21 C22 1.531(3)
